data_7025551
loop_
_publ_author_name
'Aresta, Michele'
'Dibenedetto, Angela'
'Stufano, Paolo'
'Aresta, Brunella Maria'
'Maggi, Sabino'
'P\'apai, Imre'
'Rokob, Tibor Andr\'as'
'Gabriele, Bartolo'

_publ_section_title
;
 The solid state structure and reactivity of NbCl(5) x
 (N,N'-dicyclohexylurea) in solution: evidence for co-ordinated urea
 dehydration to the relevant carbodiimide.
;
_journal_issue 30
_journal_name_full 'Dalton transactions (Cambridge, England : 2003)'
_journal_page_first 6985
_journal_page_last 6992
_journal_paper_doi 10.1039/c001669a
_journal_volume 39
_journal_year 2010
_chemical_formula_moiety 'C13 H24 Cl5 N2 Nb O'
_chemical_formula_sum 'C13 H24 Cl5 N2 Nb O'
_chemical_formula_weight 494.50
_chemical_melting_point 360
_chemical_name_common NbCl5(N,N'-Dicyclohexylurea)
_chemical_name_systematic
;
NbCl5(N,N'-Dicyclohexylurea)
;
_space_group_IT_number 4
_symmetry_cell_setting monoclinic
_symmetry_space_group_name_Hall 'P 2yb'
_symmetry_space_group_name_H-M 'P 1 21 1'
_atom_sites_solution_hydrogens geom
_atom_sites_solution_primary direct
_atom_sites_solution_secondary difmap
_audit_creation_method SHELXL-97
_cell_angle_alpha 90
_cell_angle_beta 107.286(5)
_cell_angle_gamma 90
_cell_formula_units_Z 4
_cell_length_a 10.623(4)
_cell_length_b 12.392(5)
_cell_length_c 15.881(4)
_cell_measurement_reflns_used 78
_cell_measurement_temperature 298(2)
_cell_measurement_theta_max 27.50
_cell_measurement_theta_min 5.02
_cell_volume 1996.2(12)
_computing_cell_refinement 'DIRAX (Duisenberg & Schreurs, 1989-2000)'
_computing_data_collection 'COLLECT (Bruker AXS BV, 1997-2004)'
_computing_data_reduction 'DENZO and SCALEPAK(Otwinowski & Minor, 1997)'
_computing_molecular_graphics 'Ortep3 for Windows (Farrugia, 1997)'
_computing_publication_material 'WinGX publication routines (Farrugia, 1999)'
_computing_structure_refinement 'SHELXL-97 (Sheldrick, 2008)'
_computing_structure_solution 'SIR2008 (Burla , et al.2007)'
_diffrn_ambient_temperature 298(2)
_diffrn_detector_area_resol_mean 9
_diffrn_measured_fraction_theta_full 0.990
_diffrn_measured_fraction_theta_max 0.990
_diffrn_measurement_device '95mm CCD camera on \k-goniostat'
_diffrn_measurement_device_type 'Bruker-Nonius KappaCCD'
_diffrn_measurement_method CCD
_diffrn_measurement_specimen_support fiber
_diffrn_radiation_collimation 'A 0.35 mm collimator was used'
_diffrn_radiation_monochromator 'horizonally mounted graphite crystal'
_diffrn_radiation_source 'fine-focus sealed tube'
_diffrn_radiation_type MoK\a
_diffrn_radiation_wavelength 0.71073
_diffrn_reflns_av_R_equivalents 0.0739
_diffrn_reflns_av_sigmaI/netI 0.0818
_diffrn_reflns_limit_h_max 12
_diffrn_reflns_limit_h_min -12
_diffrn_reflns_limit_k_max 14
_diffrn_reflns_limit_k_min -13
_diffrn_reflns_limit_l_max 18
_diffrn_reflns_limit_l_min -18
_diffrn_reflns_number 18159
_diffrn_reflns_theta_full 24.40
_diffrn_reflns_theta_max 24.40
_diffrn_reflns_theta_min 5.01
_exptl_absorpt_coefficient_mu 1.274
_exptl_absorpt_correction_T_max 0.9275
_exptl_absorpt_correction_T_min 0.5154
_exptl_absorpt_correction_type psi-scan
_exptl_absorpt_process_details 'SADABS (Brucker, 2000)'
_exptl_crystal_colour yellow
_exptl_crystal_density_diffrn 1.645
_exptl_crystal_density_method 'not measured'
_exptl_crystal_description stick
_exptl_crystal_F_000 1000
_exptl_crystal_size_max 0.60
_exptl_crystal_size_mid 0.10
_exptl_crystal_size_min 0.06
_refine_diff_density_max 0.368
_refine_diff_density_min -0.519
_refine_diff_density_rms 0.087
_refine_ls_abs_structure_details 'Flack H D (1983), Acta Cryst. A39, 876-881, 2990 Friedel pairs'
_refine_ls_abs_structure_Flack 0.17(8)
_refine_ls_extinction_method none
_refine_ls_goodness_of_fit_ref 1.022
_refine_ls_hydrogen_treatment constr
_refine_ls_matrix_type full
_refine_ls_number_parameters 398
_refine_ls_number_reflns 6417
_refine_ls_number_restraints 1
_refine_ls_restrained_S_all 1.022
_refine_ls_R_factor_all 0.0688
_refine_ls_R_factor_gt 0.0449
_refine_ls_shift/su_max 0.001
_refine_ls_shift/su_mean 0.000
_refine_ls_structure_factor_coef Fsqd
_refine_ls_weighting_details 'calc w=1/[\s^2^(Fo^2^)+(0.0394P)^2^+0.7258P] where P=(Fo^2^+2Fc^2^)/3'
_refine_ls_weighting_scheme calc
_refine_ls_wR_factor_gt 0.0992
_refine_ls_wR_factor_ref 0.1106
_reflns_number_gt 4866
_reflns_number_total 6417
_reflns_threshold_expression >2sigma(I)
_cod_data_source_file c001669a.txt
_cod_data_source_block NbCl5.(N,N'-dicyclohexylurea)
_cod_database_code 7025551

loop_
_symmetry_equiv_pos_as_xyz
'x, y, z'
'-x, y+1/2, -z'

loop_
_atom_site_label
_atom_site_type_symbol
_atom_site_fract_x
_atom_site_fract_y
_atom_site_fract_z
_atom_site_U_iso_or_equiv
_atom_site_adp_type
_atom_site_occupancy
_atom_site_symmetry_multiplicity
_atom_site_calc_flag
_atom_site_refinement_flags
NbA Nb 0.75539(5) 0.15291(10) 0.54973(3) 0.02973(14) Uani 1 1 d .
Cl1A Cl 0.5943(3) 0.2864(2) 0.5303(2) 0.0517(8) Uani 1 1 d .
Cl2A Cl 0.5860(3) 0.0234(2) 0.5128(2) 0.0518(8) Uani 1 1 d .
Cl3A Cl 0.9157(3) 0.0170(2) 0.5873(2) 0.0518(8) Uani 1 1 d .
Cl4A Cl 0.9182(3) 0.2896(2) 0.5928(2) 0.0475(8) Uani 1 1 d .
Cl5A Cl 0.7670(2) 0.1621(4) 0.40886(14) 0.0765(7) Uani 1 1 d .
OA O 0.7591(4) 0.1430(7) 0.6766(3) 0.0373(12) Uani 1 1 d .
C1A C 0.8413(8) 0.1188(5) 0.7546(5) 0.039(2) Uani 1 1 d .
N1A N 0.8014(7) 0.0507(5) 0.8059(4) 0.0456(17) Uani 1 1 d .
H1A H 0.8530 0.0408 0.8584 0.055 Uiso 1 1 calc R
C2A C 0.6764(8) -0.0089(6) 0.7806(5) 0.0389(19) Uani 1 1 d .
H2A H 0.6101 0.0354 0.7388 0.047 Uiso 1 1 calc R
C3A C 0.6315(15) -0.0265(8) 0.8619(8) 0.064(4) Uani 1 1 d .
H3A1 H 0.6130 0.0423 0.8848 0.077 Uiso 1 1 calc R
H3A2 H 0.7003 -0.0624 0.9075 0.077 Uiso 1 1 calc R
C4A C 0.5056(14) -0.0970(11) 0.8359(11) 0.075(4) Uani 1 1 d .
H4A1 H 0.4812 -0.1127 0.8889 0.090 Uiso 1 1 calc R
H4A2 H 0.4346 -0.0550 0.7972 0.090 Uiso 1 1 calc R
C5A C 0.5152(13) -0.1961(9) 0.7933(9) 0.071(4) Uani 1 1 d .
H5A1 H 0.4297 -0.2311 0.7753 0.085 Uiso 1 1 calc R
H5A2 H 0.5765 -0.2435 0.8343 0.085 Uiso 1 1 calc R
C6A C 0.5597(13) -0.1779(9) 0.7174(10) 0.066(4) Uani 1 1 d .
H6A1 H 0.4912 -0.1395 0.6735 0.079 Uiso 1 1 calc R
H6A2 H 0.5714 -0.2473 0.6925 0.079 Uiso 1 1 calc R
C7A C 0.6902(9) -0.1132(7) 0.7357(6) 0.045(2) Uani 1 1 d .
H7A1 H 0.7626 -0.1550 0.7731 0.054 Uiso 1 1 calc R
H7A2 H 0.7089 -0.0985 0.6806 0.054 Uiso 1 1 calc R
N2A N 0.9568(6) 0.1630(10) 0.7787(4) 0.0482(17) Uani 1 1 d .
H2A1 H 0.9739 0.2045 0.7401 0.058 Uiso 1 1 calc R
C8A C 1.0619(5) 0.1531(11) 0.8612(4) 0.0330(13) Uani 1 1 d .
H8A H 1.0228 0.1505 0.9098 0.040 Uiso 1 1 calc R
C9A C 1.1401(12) 0.0506(8) 0.8625(8) 0.045(3) Uani 1 1 d .
H9A1 H 1.1730 0.0496 0.8117 0.054 Uiso 1 1 calc R
H9A2 H 1.0827 -0.0113 0.8584 0.054 Uiso 1 1 calc R
C10A C 1.2553(11) 0.0422(11) 0.9463(9) 0.060(4) Uani 1 1 d .
H10A H 1.3055 -0.0227 0.9444 0.072 Uiso 1 1 calc R
H10B H 1.2224 0.0372 0.9970 0.072 Uiso 1 1 calc R
C11A C 1.3451(8) 0.1416(14) 0.9558(6) 0.069(3) Uani 1 1 d .
H11A H 1.4158 0.1371 1.0109 0.083 Uiso 1 1 calc R
H11B H 1.3842 0.1429 0.9079 0.083 Uiso 1 1 calc R
C12A C 1.2688(12) 0.2417(11) 0.9545(9) 0.064(4) Uani 1 1 d .
H12A H 1.3263 0.3033 0.9574 0.076 Uiso 1 1 calc R
H12B H 1.2385 0.2434 1.0064 0.076 Uiso 1 1 calc R
C13A C 1.1510(11) 0.2519(8) 0.8731(8) 0.047(3) Uani 1 1 d .
H13A H 1.1814 0.2602 0.8216 0.056 Uiso 1 1 calc R
H13B H 1.1011 0.3158 0.8781 0.056 Uiso 1 1 calc R
NbB Nb 0.07256(5) 0.65447(10) 0.84876(3) 0.02897(14) Uani 1 1 d .
Cl1B Cl 0.1124(3) 0.5194(2) 0.7570(2) 0.0589(9) Uani 1 1 d .
Cl2B Cl 0.0363(3) 0.5236(2) 0.9467(2) 0.0536(8) Uani 1 1 d .
Cl3B Cl 0.0068(4) 0.7854(2) 0.9335(2) 0.0548(8) Uani 1 1 d .
Cl4B Cl 0.1001(3) 0.7895(2) 0.7518(2) 0.0499(8) Uani 1 1 d .
Cl5B Cl 0.2922(2) 0.6673(4) 0.92615(17) 0.0797(9) Uani 1 1 d .
OB O -0.1159(4) 0.6427(7) 0.7760(3) 0.0402(13) Uani 1 1 d .
C1B C -0.1925(7) 0.6212(5) 0.6964(5) 0.039(2) Uani 1 1 d .
N1B N -0.2937(7) 0.5554(5) 0.6897(4) 0.0443(17) Uani 1 1 d .
H1B H -0.3470 0.5443 0.6379 0.053 Uiso 1 1 calc R
C2B C -0.3215(8) 0.4998(6) 0.7644(5) 0.0389(19) Uani 1 1 d .
H2B H -0.2919 0.5451 0.8172 0.047 Uiso 1 1 calc R
C3B C -0.4689(10) 0.4837(8) 0.7410(9) 0.064(4) Uani 1 1 d .
H3B1 H -0.4996 0.4419 0.6871 0.077 Uiso 1 1 calc R
H3B2 H -0.5132 0.5530 0.7314 0.077 Uiso 1 1 calc R
C4B C -0.5027(12) 0.4202(14) 0.8218(10) 0.083(5) Uani 1 1 d .
H4B1 H -0.4804 0.4650 0.8742 0.099 Uiso 1 1 calc R
H4B2 H -0.5961 0.4036 0.8058 0.099 Uiso 1 1 calc R
C5B C -0.4238(15) 0.3182(10) 0.8394(9) 0.079(5) Uani 1 1 d .
H5B1 H -0.4392 0.2820 0.8896 0.095 Uiso 1 1 calc R
H5B2 H -0.4548 0.2709 0.7887 0.095 Uiso 1 1 calc R
C6B C -0.2875(12) 0.3341(7) 0.8565(7) 0.056(3) Uani 1 1 d .
H6B1 H -0.2436 0.2646 0.8650 0.068 Uiso 1 1 calc R
H6B2 H -0.2543 0.3748 0.9108 0.068 Uiso 1 1 calc R
C7B C -0.2538(9) 0.3943(6) 0.7820(6) 0.045(2) Uani 1 1 d .
H7B1 H -0.1592 0.4054 0.7978 0.054 Uiso 1 1 calc R
H7B2 H -0.2797 0.3508 0.7288 0.054 Uiso 1 1 calc R
N2B N -0.1715(6) 0.6647(9) 0.6296(4) 0.0469(19) Uani 1 1 d .
H2B1 H -0.1045 0.7071 0.6405 0.056 Uiso 1 1 calc R
C8B C -0.2460(5) 0.6523(12) 0.5363(3) 0.0313(13) Uani 1 1 d .
H8B H -0.3402 0.6483 0.5312 0.038 Uiso 1 1 calc R
C9B C -0.2209(12) 0.7557(8) 0.4886(7) 0.041(3) Uani 1 1 d .
H9C H -0.2521 0.8183 0.5132 0.050 Uiso 1 1 calc R
H9D H -0.1270 0.7642 0.4978 0.050 Uiso 1 1 calc R
C10B C -0.2912(12) 0.7490(10) 0.3910(8) 0.056(4) Uani 1 1 d .
H10C H -0.2666 0.8107 0.3616 0.067 Uiso 1 1 calc R
H10D H -0.3856 0.7523 0.3816 0.067 Uiso 1 1 calc R
C11B C -0.2580(8) 0.6454(13) 0.3500(5) 0.059(2) Uani 1 1 d .
H11C H -0.3118 0.6412 0.2889 0.071 Uiso 1 1 calc R
H11D H -0.1663 0.6473 0.3510 0.071 Uiso 1 1 calc R
C12B C -0.2813(16) 0.5471(12) 0.3979(10) 0.076(5) Uani 1 1 d .
H12C H -0.2501 0.4838 0.3741 0.091 Uiso 1 1 calc R
H12D H -0.3751 0.5385 0.3890 0.091 Uiso 1 1 calc R
C13B C -0.2093(13) 0.5558(9) 0.4974(9) 0.053(4) Uani 1 1 d .
H13C H -0.2298 0.4928 0.5272 0.064 Uiso 1 1 calc R
H13D H -0.1149 0.5564 0.5064 0.064 Uiso 1 1 calc R

loop_
_atom_site_aniso_label
_atom_site_aniso_U_11
_atom_site_aniso_U_22
_atom_site_aniso_U_33
_atom_site_aniso_U_23
_atom_site_aniso_U_13
_atom_site_aniso_U_12
NbA 0.0273(3) 0.0338(3) 0.0270(3) 0.0005(5) 0.0065(2) 0.0006(5)
Cl1A 0.0369(16) 0.0476(16) 0.0681(19) 0.0151(12) 0.0118(13) 0.0142(12)
Cl2A 0.0396(16) 0.0422(15) 0.0664(18) -0.0085(12) 0.0046(13) -0.0084(11)
Cl3A 0.0372(18) 0.0396(17) 0.078(2) -0.0066(15) 0.0159(15) 0.0069(13)
Cl4A 0.0428(18) 0.0386(16) 0.0594(19) 0.0045(14) 0.0124(14) -0.0077(13)
Cl5A 0.0834(15) 0.115(2) 0.0395(11) 0.012(2) 0.0312(11) -0.002(2)
OA 0.034(2) 0.047(3) 0.027(2) 0.011(3) 0.0028(18) 0.003(3)
C1A 0.038(5) 0.051(6) 0.026(4) 0.000(3) 0.006(3) -0.002(3)
N1A 0.044(4) 0.050(4) 0.033(4) 0.015(3) -0.005(3) -0.007(3)
C2A 0.038(5) 0.039(4) 0.034(5) 0.002(3) 0.002(4) -0.011(3)
C3A 0.119(12) 0.045(6) 0.036(6) 0.003(4) 0.036(8) -0.014(7)
C4A 0.066(10) 0.090(10) 0.077(10) 0.037(7) 0.034(8) 0.023(7)
C5A 0.066(8) 0.062(7) 0.076(9) 0.002(6) 0.009(7) -0.022(5)
C6A 0.060(8) 0.046(6) 0.071(8) -0.011(5) -0.012(7) 0.009(5)
C7A 0.049(6) 0.055(6) 0.031(5) -0.001(4) 0.013(4) 0.001(4)
N2A 0.035(3) 0.074(5) 0.032(3) 0.008(5) 0.004(2) -0.004(5)
C8A 0.032(3) 0.039(3) 0.028(3) -0.004(6) 0.008(2) 0.002(6)
C9A 0.052(7) 0.034(6) 0.045(7) 0.003(4) 0.012(5) -0.008(5)
C10A 0.044(7) 0.074(8) 0.063(8) 0.035(6) 0.016(6) 0.026(5)
C11A 0.028(4) 0.121(10) 0.057(5) 0.026(8) 0.008(4) 0.008(7)
C12A 0.052(8) 0.083(9) 0.051(8) -0.022(6) 0.008(6) -0.025(6)
C13A 0.047(7) 0.035(6) 0.059(8) -0.005(5) 0.017(6) -0.015(5)
NbB 0.0280(3) 0.0335(3) 0.0237(3) 0.0008(5) 0.0051(2) 0.0001(5)
Cl1B 0.083(2) 0.0482(18) 0.058(2) -0.0042(15) 0.0399(18) 0.0138(15)
Cl2B 0.081(2) 0.0411(14) 0.0455(16) 0.0134(11) 0.0288(14) 0.0094(12)
Cl3B 0.078(2) 0.0457(15) 0.0494(17) -0.0151(12) 0.0321(15) -0.0054(12)
Cl4B 0.067(2) 0.0402(15) 0.0444(17) 0.0038(13) 0.0196(15) -0.0134(13)
Cl5B 0.0301(10) 0.135(3) 0.0641(14) 0.006(2) -0.0019(9) -0.0135(18)
OB 0.031(2) 0.062(4) 0.025(2) 0.003(3) 0.0041(18) -0.001(3)
C1B 0.027(4) 0.049(6) 0.036(5) -0.005(3) 0.002(3) -0.003(3)
N1B 0.046(4) 0.056(4) 0.027(4) -0.004(3) 0.004(3) -0.016(3)
C2B 0.044(5) 0.037(4) 0.032(5) -0.001(3) 0.006(4) -0.008(3)
C3B 0.026(6) 0.043(6) 0.098(12) 0.024(6) -0.020(6) -0.006(4)
C4B 0.022(7) 0.153(14) 0.075(10) -0.022(9) 0.019(6) 0.009(7)
C5B 0.118(12) 0.055(7) 0.064(9) 0.020(6) 0.025(8) -0.011(7)
C6B 0.082(8) 0.045(5) 0.044(6) 0.010(4) 0.022(6) 0.003(5)
C7B 0.050(6) 0.037(5) 0.047(6) -0.008(4) 0.015(4) -0.003(4)
N2B 0.048(4) 0.066(5) 0.024(3) -0.002(4) 0.008(3) -0.033(5)
C8B 0.027(3) 0.041(3) 0.023(3) 0.003(6) 0.002(2) -0.008(6)
C9B 0.065(8) 0.026(6) 0.038(7) 0.008(4) 0.023(6) -0.002(4)
C10B 0.057(8) 0.074(8) 0.036(7) 0.027(6) 0.012(6) 0.035(6)
C11B 0.043(4) 0.102(7) 0.033(4) -0.033(8) 0.013(3) -0.014(7)
C12B 0.097(12) 0.067(9) 0.071(11) -0.020(7) 0.034(9) -0.005(7)
C13B 0.049(8) 0.043(7) 0.061(9) 0.002(5) 0.006(6) -0.009(5)

loop_
_atom_type_symbol
_atom_type_description
_atom_type_scat_dispersion_real
_atom_type_scat_dispersion_imag
_atom_type_scat_source
C C 0.0033 0.0016 'International Tables Vol C Tables 4.2.6.8 and 6.1.1.4'
H H 0.0000 0.0000 'International Tables Vol C Tables 4.2.6.8 and 6.1.1.4'
N N 0.0061 0.0033 'International Tables Vol C Tables 4.2.6.8 and 6.1.1.4'
O O 0.0106 0.0060 'International Tables Vol C Tables 4.2.6.8 and 6.1.1.4'
Cl Cl 0.1484 0.1585 'International Tables Vol C Tables 4.2.6.8 and 6.1.1.4'
Nb Nb -2.0727 0.6215 'International Tables Vol C Tables 4.2.6.8 and 6.1.1.4'

loop_
_geom_angle_atom_site_label_1
_geom_angle_atom_site_label_2
_geom_angle_atom_site_label_3
_geom_angle
OA NbA Cl5A 175.92(15)
OA NbA Cl1A 88.3(2)
Cl5A NbA Cl1A 94.96(15)
OA NbA Cl3A 84.5(2)
Cl5A NbA Cl3A 92.19(14)
Cl1A NbA Cl3A 172.84(14)
OA NbA Cl2A 89.7(2)
Cl5A NbA Cl2A 92.85(14)
Cl1A NbA Cl2A 88.51(8)
Cl3A NbA Cl2A 90.99(12)
OA NbA Cl4A 87.7(2)
Cl5A NbA Cl4A 89.99(13)
Cl1A NbA Cl4A 88.59(12)
Cl3A NbA Cl4A 91.57(7)
Cl2A NbA Cl4A 176.11(14)
C1A OA NbA 140.0(5)
N2A C1A OA 119.1(7)
N2A C1A N1A 122.4(7)
OA C1A N1A 118.6(7)
C1A N1A C2A 125.4(7)
C1A N1A H1A 117.3
C2A N1A H1A 117.3
N1A C2A C7A 110.8(7)
N1A C2A C3A 109.0(7)
C7A C2A C3A 112.2(7)
N1A C2A H2A 108.2
C7A C2A H2A 108.2
C3A C2A H2A 108.2
C2A C3A C4A 108.6(10)
C2A C3A H3A1 110.0
C4A C3A H3A1 110.0
C2A C3A H3A2 110.0
C4A C3A H3A2 110.0
H3A1 C3A H3A2 108.3
C5A C4A C3A 115.9(12)
C5A C4A H4A1 108.3
C3A C4A H4A1 108.3
C5A C4A H4A2 108.3
C3A C4A H4A2 108.3
H4A1 C4A H4A2 107.4
C4A C5A C6A 110.6(11)
C4A C5A H5A1 109.5
C6A C5A H5A1 109.5
C4A C5A H5A2 109.5
C6A C5A H5A2 109.5
H5A1 C5A H5A2 108.1
C5A C6A C7A 115.0(10)
C5A C6A H6A1 108.5
C7A C6A H6A1 108.5
C5A C6A H6A2 108.5
C7A C6A H6A2 108.5
H6A1 C6A H6A2 107.5
C2A C7A C6A 109.0(8)
C2A C7A H7A1 109.9
C6A C7A H7A1 109.9
C2A C7A H7A2 109.9
C6A C7A H7A2 109.9
H7A1 C7A H7A2 108.3
C1A N2A C8A 129.7(9)
C1A N2A H2A1 115.2
C8A N2A H2A1 115.2
N2A C8A C9A 110.8(9)
N2A C8A C13A 109.0(10)
C9A C8A C13A 110.7(5)
N2A C8A H8A 108.8
C9A C8A H8A 108.8
C13A C8A H8A 108.8
C8A C9A C10A 111.4(9)
C8A C9A H9A1 109.3
C10A C9A H9A1 109.3
C8A C9A H9A2 109.3
C10A C9A H9A2 109.3
H9A1 C9A H9A2 108.0
C9A C10A C11A 110.2(9)
C9A C10A H10A 109.6
C11A C10A H10A 109.6
C9A C10A H10B 109.6
C11A C10A H10B 109.6
H10A C10A H10B 108.1
C12A C11A C10A 110.4(7)
C12A C11A H11A 109.6
C10A C11A H11A 109.6
C12A C11A H11B 109.6
C10A C11A H11B 109.6
H11A C11A H11B 108.1
C11A C12A C13A 113.1(10)
C11A C12A H12A 109.0
C13A C12A H12A 109.0
C11A C12A H12B 109.0
C13A C12A H12B 109.0
H12A C12A H12B 107.8
C12A C13A C8A 111.4(9)
C12A C13A H13A 109.4
C8A C13A H13A 109.4
C12A C13A H13B 109.4
C8A C13A H13B 109.4
H13A C13A H13B 108.0
OB NbB Cl5B 177.19(16)
OB NbB Cl1B 85.6(2)
Cl5B NbB Cl1B 92.28(14)
OB NbB Cl3B 87.9(2)
Cl5B NbB Cl3B 94.21(14)
Cl1B NbB Cl3B 173.41(13)
OB NbB Cl4B 88.4(2)
Cl5B NbB Cl4B 89.83(13)
Cl1B NbB Cl4B 91.17(7)
Cl3B NbB Cl4B 89.97(13)
OB NbB Cl2B 89.9(2)
Cl5B NbB Cl2B 91.95(13)
Cl1B NbB Cl2B 90.80(13)
Cl3B NbB Cl2B 87.87(7)
Cl4B NbB Cl2B 177.30(12)
C1B OB NbB 143.1(5)
N2B C1B OB 120.5(7)
N2B C1B N1B 122.3(7)
OB C1B N1B 117.2(8)
C1B N1B C2B 124.9(7)
C1B N1B H1B 117.5
C2B N1B H1B 117.5
N1B C2B C7B 111.2(7)
N1B C2B C3B 107.7(8)
C7B C2B C3B 109.8(7)
N1B C2B H2B 109.4
C7B C2B H2B 109.4
C3B C2B H2B 109.4
C2B C3B C4B 108.9(8)
C2B C3B H3B1 109.9
C4B C3B H3B1 109.9
C2B C3B H3B2 109.9
C4B C3B H3B2 109.9
H3B1 C3B H3B2 108.3
C5B C4B C3B 108.2(11)
C5B C4B H4B1 110.1
C3B C4B H4B1 110.1
C5B C4B H4B2 110.1
C3B C4B H4B2 110.1
H4B1 C4B H4B2 108.4
C6B C5B C4B 113.9(11)
C6B C5B H5B1 108.8
C4B C5B H5B1 108.8
C6B C5B H5B2 108.8
C4B C5B H5B2 108.8
H5B1 C5B H5B2 107.7
C5B C6B C7B 112.5(10)
C5B C6B H6B1 109.1
C7B C6B H6B1 109.1
C5B C6B H6B2 109.1
C7B C6B H6B2 109.1
H6B1 C6B H6B2 107.8
C2B C7B C6B 111.4(8)
C2B C7B H7B1 109.3
C6B C7B H7B1 109.3
C2B C7B H7B2 109.3
C6B C7B H7B2 109.3
H7B1 C7B H7B2 108.0
C1B N2B C8B 128.7(8)
C1B N2B H2B1 115.7
C8B N2B H2B1 115.7
C13B C8B N2B 112.5(9)
C13B C8B C9B 111.4(6)
N2B C8B C9B 106.7(9)
C13B C8B H8B 108.7
N2B C8B H8B 108.7
C9B C8B H8B 108.7
C10B C9B C8B 110.6(8)
C10B C9B H9C 109.5
C8B C9B H9C 109.5
C10B C9B H9D 109.5
C8B C9B H9D 109.5
H9C C9B H9D 108.1
C9B C10B C11B 112.2(8)
C9B C10B H10C 109.2
C11B C10B H10C 109.2
C9B C10B H10D 109.2
C11B C10B H10D 109.2
H10C C10B H10D 107.9
C12B C11B C10B 112.0(7)
C12B C11B H11C 109.2
C10B C11B H11C 109.2
C12B C11B H11D 109.2
C10B C11B H11D 109.2
H11C C11B H11D 107.9
C11B C12B C13B 111.0(10)
C11B C12B H12C 109.4
C13B C12B H12C 109.4
C11B C12B H12D 109.4
C13B C12B H12D 109.4
H12C C12B H12D 108.0
C8B C13B C12B 112.3(10)
C8B C13B H13C 109.1
C12B C13B H13C 109.1
C8B C13B H13D 109.1
C12B C13B H13D 109.1
H13C C13B H13D 107.9

loop_
_geom_bond_atom_site_label_1
_geom_bond_atom_site_label_2
_geom_bond_distance
NbA OA 2.007(5)
NbA Cl5A 2.280(2)
NbA Cl1A 2.333(3)
NbA Cl3A 2.342(3)
NbA Cl2A 2.351(3)
NbA Cl4A 2.372(3)
OA C1A 1.321(8)
C1A N2A 1.294(10)
C1A N1A 1.327(10)
N1A C2A 1.467(10)
N1A H1A 0.8600
C2A C7A 1.504(11)
C2A C3A 1.520(14)
C2A H2A 0.9800
C3A C4A 1.546(18)
C3A H3A1 0.9700
C3A H3A2 0.9700
C4A C5A 1.420(17)
C4A H4A1 0.9700
C4A H4A2 0.9700
C5A C6A 1.437(18)
C5A H5A1 0.9700
C5A H5A2 0.9700
C6A C7A 1.552(15)
C6A H6A1 0.9700
C6A H6A2 0.9700
C7A H7A1 0.9700
C7A H7A2 0.9700
N2A C8A 1.452(8)
N2A H2A1 0.8600
C8A C9A 1.514(16)
C8A C13A 1.525(14)
C8A H8A 0.9800
C9A C10A 1.521(15)
C9A H9A1 0.9700
C9A H9A2 0.9700
C10A C11A 1.538(17)
C10A H10A 0.9700
C10A H10B 0.9700
C11A C12A 1.479(17)
C11A H11A 0.9700
C11A H11B 0.9700
C12A C13A 1.513(16)
C12A H12A 0.9700
C12A H12B 0.9700
C13A H13A 0.9700
C13A H13B 0.9700
NbB OB 1.997(4)
NbB Cl5B 2.297(2)
NbB Cl1B 2.339(3)
NbB Cl3B 2.343(3)
NbB Cl4B 2.350(3)
NbB Cl2B 2.357(3)
OB C1B 1.312(9)
C1B N2B 1.267(10)
C1B N1B 1.328(10)
N1B C2B 1.476(10)
N1B H1B 0.8600
C2B C7B 1.479(11)
C2B C3B 1.512(13)
C2B H2B 0.9800
C3B C4B 1.633(19)
C3B H3B1 0.9700
C3B H3B2 0.9700
C4B C5B 1.496(18)
C4B H4B1 0.9700
C4B H4B2 0.9700
C5B C6B 1.406(17)
C5B H5B1 0.9700
C5B H5B2 0.9700
C6B C7B 1.529(13)
C6B H6B1 0.9700
C6B H6B2 0.9700
C7B H7B1 0.9700
C7B H7B2 0.9700
N2B C8B 1.466(8)
N2B H2B1 0.8600
C8B C13B 1.452(17)
C8B C9B 1.552(14)
C8B H8B 0.9800
C9B C10B 1.509(16)
C9B H9C 0.9700
C9B H9D 0.9700
C10B C11B 1.528(16)
C10B H10C 0.9700
C10B H10D 0.9700
C11B C12B 1.495(19)
C11B H11C 0.9700
C11B H11D 0.9700
C12B C13B 1.542(19)
C12B H12C 0.9700
C12B H12D 0.9700
C13B H13C 0.9700
C13B H13D 0.9700

loop_
_geom_torsion_atom_site_label_1
_geom_torsion_atom_site_label_2
_geom_torsion_atom_site_label_3
_geom_torsion_atom_site_label_4
_geom_torsion
Cl1A NbA OA C1A -151.0(10)
Cl3A NbA OA C1A 29.5(9)
Cl2A NbA OA C1A 120.5(10)
Cl4A NbA OA C1A -62.3(10)
NbA OA C1A N2A 49.3(14)
NbA OA C1A N1A -131.6(9)
N2A C1A N1A C2A -174.9(8)
OA C1A N1A C2A 6.0(13)
C1A N1A C2A C7A 86.6(10)
C1A N1A C2A C3A -149.4(9)
N1A C2A C3A C4A -175.7(9)
C7A C2A C3A C4A -52.5(12)
C2A C3A C4A C5A 53.7(14)
C3A C4A C5A C6A -54.3(15)
C4A C5A C6A C7A 54.1(15)
N1A C2A C7A C6A 175.2(8)
C3A C2A C7A C6A 53.0(11)
C5A C6A C7A C2A -54.1(12)
OA C1A N2A C8A 177.4(10)
N1A C1A N2A C8A -1.6(17)
C1A N2A C8A C9A 81.2(11)
C1A N2A C8A C13A -156.7(11)
N2A C8A C9A C10A 176.8(9)
C13A C8A C9A C10A 55.7(10)
C8A C9A C10A C11A -57.1(14)
C9A C10A C11A C12A 56.5(12)
C10A C11A C12A C13A -55.7(12)
C11A C12A C13A C8A 54.5(15)
N2A C8A C13A C12A -175.4(9)
C9A C8A C13A C12A -53.3(10)
Cl1B NbB OB C1B -31.5(11)
Cl3B NbB OB C1B 149.8(11)
Cl4B NbB OB C1B 59.8(11)
Cl2B NbB OB C1B -122.3(11)
NbB OB C1B N2B -47.6(15)
NbB OB C1B N1B 134.5(10)
N2B C1B N1B C2B 178.2(8)
OB C1B N1B C2B -3.9(12)
C1B N1B C2B C7B -88.8(10)
C1B N1B C2B C3B 150.8(8)
N1B C2B C3B C4B 178.9(9)
C7B C2B C3B C4B 57.6(12)
C2B C3B C4B C5B -54.9(14)
C3B C4B C5B C6B 55.2(15)
C4B C5B C6B C7B -56.6(15)
N1B C2B C7B C6B -177.3(7)
C3B C2B C7B C6B -58.2(11)
C5B C6B C7B C2B 57.1(12)
OB C1B N2B C8B -179.1(10)
N1B C1B N2B C8B -1.3(16)
C1B N2B C8B C13B -82.2(12)
C1B N2B C8B C9B 155.2(10)
C13B C8B C9B C10B 55.2(10)
N2B C8B C9B C10B 178.4(9)
C8B C9B C10B C11B -52.8(14)
C9B C10B C11B C12B 53.3(11)
C10B C11B C12B C13B -52.9(13)
N2B C8B C13B C12B -176.2(10)
C9B C8B C13B C12B -56.4(11)
C11B C12B C13B C8B 55.9(16)
